data_4070212
loop_
_publ_author_name
'Yuan, Jian'
'Hughes, Russell P.'
'Rheingold, Arnold L.'

_publ_section_title
;
 A Monomeric Perfluoroalkyl Iridium(III) Amido Complex with an Ir&#x2550;N
 Double Bond and Its Reactions To Activate sp3Carbon&#x2212;Hydrogen Bonds
 at Room Temperature
;
_journal_issue 16
_journal_name_full Organometallics
_journal_page_first 4646
_journal_paper_doi 10.1021/om900657f
_journal_volume 28
_journal_year 2009
_chemical_formula_moiety 'C16 H26 Cl F5 Ir N'
_chemical_formula_sum 'C16 H26 Cl F5 Ir N'
_chemical_formula_weight 555.03
_chemical_name_systematic
;

 ?

;
_space_group_IT_number 15
_symmetry_cell_setting monoclinic
_symmetry_space_group_name_Hall '-C 2yc'
_symmetry_space_group_name_H-M 'C 1 2/c 1'
_atom_sites_solution_hydrogens geom
_atom_sites_solution_primary direct
_atom_sites_solution_secondary difmap
_audit_creation_method SHELXL-97
_cell_angle_alpha 90.00
_cell_angle_beta 100.310(9)
_cell_angle_gamma 90.00
_cell_formula_units_Z 8
_cell_length_a 16.264(9)
_cell_length_b 9.063(5)
_cell_length_c 25.562(14)
_cell_measurement_reflns_used 7932
_cell_measurement_temperature 123(2)
_cell_measurement_theta_max 27.85
_cell_measurement_theta_min 2.55
_cell_volume 3707(4)
_computing_cell_refinement 'Bruker SMART'
_computing_data_collection 'Bruker SMART'
_computing_data_reduction 'Bruker SAINT'
_computing_molecular_graphics 'Bruker SHELXTL'
_computing_publication_material 'Bruker SHELXTL'
_computing_structure_refinement 'SHELXL-97 (Sheldrick, 1997)'
_computing_structure_solution 'SHELXS-97 (Sheldrick, 1990)'
_diffrn_ambient_temperature 123(2)
_diffrn_measured_fraction_theta_full 1.000
_diffrn_measured_fraction_theta_max 0.902
_diffrn_measurement_device_type 'CCD area detector'
_diffrn_measurement_method 'phi and omega scans'
_diffrn_radiation_monochromator graphite
_diffrn_radiation_source 'fine-focus sealed tube'
_diffrn_radiation_type MoK\a
_diffrn_radiation_wavelength 0.71073
_diffrn_reflns_av_R_equivalents 0.0488
_diffrn_reflns_av_sigmaI/netI 0.0500
_diffrn_reflns_limit_h_max 20
_diffrn_reflns_limit_h_min -20
_diffrn_reflns_limit_k_max 5
_diffrn_reflns_limit_k_min -11
_diffrn_reflns_limit_l_max 33
_diffrn_reflns_limit_l_min -26
_diffrn_reflns_number 15998
_diffrn_reflns_theta_full 25.00
_diffrn_reflns_theta_max 28.32
_diffrn_reflns_theta_min 1.62
_exptl_absorpt_coefficient_mu 7.392
_exptl_absorpt_correction_T_max 0.5559
_exptl_absorpt_correction_T_min 0.4035
_exptl_absorpt_correction_type multi-scan
_exptl_absorpt_process_details sadabs
_exptl_crystal_colour yellow
_exptl_crystal_density_diffrn 1.989
_exptl_crystal_density_method 'not measured'
_exptl_crystal_description slab
_exptl_crystal_F_000 2144
_exptl_crystal_size_max 0.15
_exptl_crystal_size_mid 0.15
_exptl_crystal_size_min 0.09
_refine_diff_density_max 2.642
_refine_diff_density_min -1.032
_refine_diff_density_rms 0.162
_refine_ls_extinction_method none
_refine_ls_goodness_of_fit_ref 1.011
_refine_ls_hydrogen_treatment constr
_refine_ls_matrix_type full
_refine_ls_number_parameters 225
_refine_ls_number_reflns 4172
_refine_ls_number_restraints 0
_refine_ls_restrained_S_all 1.011
_refine_ls_R_factor_all 0.0437
_refine_ls_R_factor_gt 0.0318
_refine_ls_shift/su_max 0.008
_refine_ls_shift/su_mean 0.001
_refine_ls_structure_factor_coef Fsqd
_refine_ls_weighting_details 'calc w=1/[\s^2^(Fo^2^)+(0.0257P)^2^+11.4851P] where P=(Fo^2^+2Fc^2^)/3'
_refine_ls_weighting_scheme calc
_refine_ls_wR_factor_gt 0.0646
_refine_ls_wR_factor_ref 0.0686
_reflns_number_gt 3490
_reflns_number_total 4172
_reflns_threshold_expression >2sigma(I)
_cod_data_source_file om900657f_si_006.cif
_cod_data_source_block rph472_compound_2b
_cod_depositor_comments
;
The following automatic conversions were performed:

'_symmetry_cell_setting' value 'Monoclinic' changed to 'monoclinic'
according to /home/saulius/struct/CIF-dictionaries/cif_core.dic
dictionary named 'cif_core.dic' version 2.4.2 from 2011-04-26.

Automatic conversion script
Id: cif_fix_values 1715 2011-07-08 13:25:40Z adriana 
;
_cod_original_sg_symbol_H-M C2/c
_cod_database_code 4070212

loop_
_symmetry_equiv_pos_as_xyz
'x, y, z'
'-x, y, -z+1/2'
'x+1/2, y+1/2, z'
'-x+1/2, y+1/2, -z+1/2'
'-x, -y, -z'
'x, -y, z-1/2'
'-x+1/2, -y+1/2, -z'
'x+1/2, -y+1/2, z-1/2'

loop_
_atom_site_label
_atom_site_type_symbol
_atom_site_fract_x
_atom_site_fract_y
_atom_site_fract_z
_atom_site_U_iso_or_equiv
_atom_site_adp_type
_atom_site_occupancy
_atom_site_symmetry_multiplicity
_atom_site_calc_flag
_atom_site_refinement_flags
Ir1 Ir 0.522727(12) 0.728921(19) 0.872876(7) 0.01656(7) Uani 1 1 d .
Cl1 Cl 0.61375(8) 0.72715(14) 0.80787(5) 0.0265(3) Uani 1 1 d .
N1 N 0.4508(3) 0.5792(4) 0.81413(16) 0.0203(9) Uani 1 1 d .
H1A H 0.4353 0.6376 0.7846 0.024 Uiso 1 1 calc R
H1B H 0.4905 0.5155 0.8056 0.024 Uiso 1 1 calc R
F1 F 0.54531(18) 0.4875(3) 0.94888(12) 0.0257(7) Uani 1 1 d .
F2 F 0.57916(18) 0.4188(3) 0.87334(12) 0.0286(7) Uani 1 1 d .
F3 F 0.6992(2) 0.4174(4) 0.95824(14) 0.0393(9) Uani 1 1 d .
F4 F 0.7237(2) 0.5638(5) 0.89778(15) 0.0517(10) Uani 1 1 d .
F5 F 0.6923(2) 0.6500(4) 0.96947(14) 0.0414(9) Uani 1 1 d .
C1 C 0.5104(3) 0.9753(5) 0.8662(2) 0.0231(12) Uani 1 1 d .
C2 C 0.4315(3) 0.9172(5) 0.8693(2) 0.0231(12) Uani 1 1 d .
C3 C 0.4397(3) 0.8314(6) 0.9185(2) 0.0216(11) Uani 1 1 d .
C4 C 0.5239(3) 0.8492(5) 0.94679(19) 0.0200(11) Uani 1 1 d .
C5 C 0.5702(3) 0.9291(5) 0.91368(19) 0.0199(11) Uani 1 1 d .
C6 C 0.5328(4) 1.0684(5) 0.8231(2) 0.0290(13) Uani 1 1 d .
H6A H 0.5505 1.1660 0.8374 0.043 Uiso 1 1 calc R
H6B H 0.4842 1.0787 0.7946 0.043 Uiso 1 1 calc R
H6C H 0.5787 1.0218 0.8090 0.043 Uiso 1 1 calc R
C7 C 0.3531(3) 0.9458(6) 0.8299(2) 0.0286(13) Uani 1 1 d .
H7A H 0.3393 1.0510 0.8301 0.043 Uiso 1 1 calc R
H7B H 0.3072 0.8880 0.8396 0.043 Uiso 1 1 calc R
H7C H 0.3616 0.9171 0.7943 0.043 Uiso 1 1 calc R
C8 C 0.3716(3) 0.7691(6) 0.9440(2) 0.0286(12) Uani 1 1 d .
H8A H 0.3543 0.8427 0.9680 0.043 Uiso 1 1 calc R
H8B H 0.3921 0.6807 0.9644 0.043 Uiso 1 1 calc R
H8C H 0.3238 0.7428 0.9165 0.043 Uiso 1 1 calc R
C9 C 0.5534(3) 0.8045(6) 1.0036(2) 0.0250(12) Uani 1 1 d .
H9A H 0.5267 0.8673 1.0270 0.038 Uiso 1 1 calc R
H9B H 0.6142 0.8158 1.0127 0.038 Uiso 1 1 calc R
H9C H 0.5384 0.7012 1.0083 0.038 Uiso 1 1 calc R
C10 C 0.6583(3) 0.9826(6) 0.9264(2) 0.0274(12) Uani 1 1 d .
H10A H 0.6589 1.0869 0.9366 0.041 Uiso 1 1 calc R
H10B H 0.6848 0.9712 0.8951 0.041 Uiso 1 1 calc R
H10C H 0.6892 0.9248 0.9559 0.041 Uiso 1 1 calc R
C11 C 0.3755(3) 0.4820(6) 0.8148(2) 0.0243(12) Uani 1 1 d .
C12 C 0.2970(3) 0.5785(6) 0.8058(2) 0.0285(13) Uani 1 1 d .
H12A H 0.2985 0.6452 0.8362 0.043 Uiso 1 1 calc R
H12B H 0.2473 0.5155 0.8024 0.043 Uiso 1 1 calc R
H12C H 0.2950 0.6364 0.7733 0.043 Uiso 1 1 calc R
C13 C 0.3699(3) 0.3747(6) 0.7678(2) 0.0281(13) Uani 1 1 d .
H13A H 0.4217 0.3176 0.7713 0.042 Uiso 1 1 calc R
H13B H 0.3616 0.4306 0.7345 0.042 Uiso 1 1 calc R
H13C H 0.3226 0.3075 0.7677 0.042 Uiso 1 1 calc R
C14 C 0.3840(3) 0.3991(6) 0.8675(2) 0.0301(13) Uani 1 1 d .
H14A H 0.4340 0.3367 0.8721 0.045 Uiso 1 1 calc R
H14B H 0.3346 0.3372 0.8673 0.045 Uiso 1 1 calc R
H14C H 0.3889 0.4701 0.8968 0.045 Uiso 1 1 calc R
C15 C 0.5821(3) 0.5408(6) 0.9073(2) 0.0230(11) Uani 1 1 d .
C16 C 0.6748(3) 0.5440(6) 0.9329(2) 0.0257(12) Uani 1 1 d .

loop_
_atom_site_aniso_label
_atom_site_aniso_U_11
_atom_site_aniso_U_22
_atom_site_aniso_U_33
_atom_site_aniso_U_23
_atom_site_aniso_U_13
_atom_site_aniso_U_12
Ir1 0.01819(11) 0.01657(10) 0.01484(11) -0.00218(7) 0.00279(7) 0.00215(7)
Cl1 0.0298(7) 0.0298(7) 0.0213(7) -0.0065(5) 0.0082(5) -0.0034(5)
N1 0.024(2) 0.020(2) 0.016(2) -0.0026(17) 0.0013(18) 0.0007(17)
F1 0.0259(18) 0.0253(16) 0.0260(18) 0.0078(13) 0.0048(13) 0.0028(12)
F2 0.0343(19) 0.0180(15) 0.0306(19) -0.0079(13) -0.0021(14) 0.0088(12)
F3 0.0291(19) 0.0345(19) 0.049(2) 0.0077(16) -0.0068(16) 0.0125(14)
F4 0.025(2) 0.081(3) 0.051(3) 0.013(2) 0.0100(17) 0.0091(18)
F5 0.031(2) 0.038(2) 0.047(2) -0.0129(16) -0.0154(16) 0.0087(15)
C1 0.035(3) 0.014(2) 0.020(3) -0.0031(19) 0.004(2) 0.004(2)
C2 0.031(3) 0.018(3) 0.020(3) -0.004(2) 0.003(2) 0.011(2)
C3 0.025(3) 0.021(3) 0.019(3) -0.003(2) 0.005(2) 0.007(2)
C4 0.026(3) 0.019(3) 0.016(3) -0.0034(19) 0.005(2) 0.0057(19)
C5 0.023(3) 0.019(3) 0.017(3) -0.004(2) 0.001(2) 0.0023(19)
C6 0.048(4) 0.018(3) 0.020(3) 0.000(2) 0.001(2) 0.002(2)
C7 0.029(3) 0.028(3) 0.026(3) 0.004(2) 0.000(2) 0.012(2)
C8 0.023(3) 0.039(3) 0.026(3) -0.001(2) 0.010(2) 0.012(2)
C9 0.034(3) 0.025(3) 0.015(3) -0.004(2) 0.002(2) 0.006(2)
C10 0.032(3) 0.028(3) 0.021(3) 0.000(2) 0.001(2) 0.000(2)
C11 0.024(3) 0.020(3) 0.028(3) 0.000(2) 0.002(2) -0.002(2)
C12 0.026(3) 0.029(3) 0.028(3) 0.003(2) 0.001(2) -0.003(2)
C13 0.033(3) 0.021(3) 0.027(3) -0.002(2) -0.004(2) -0.004(2)
C14 0.026(3) 0.029(3) 0.035(3) 0.009(2) 0.004(2) -0.003(2)
C15 0.025(3) 0.024(3) 0.021(3) -0.004(2) 0.005(2) 0.004(2)
C16 0.024(3) 0.026(3) 0.026(3) 0.001(2) 0.002(2) 0.008(2)

loop_
_atom_type_symbol
_atom_type_description
_atom_type_scat_dispersion_real
_atom_type_scat_dispersion_imag
_atom_type_scat_source
C C 0.0033 0.0016 'International Tables Vol C Tables 4.2.6.8 and 6.1.1.4'
H H 0.0000 0.0000 'International Tables Vol C Tables 4.2.6.8 and 6.1.1.4'
N N 0.0061 0.0033 'International Tables Vol C Tables 4.2.6.8 and 6.1.1.4'
F F 0.0171 0.0103 'International Tables Vol C Tables 4.2.6.8 and 6.1.1.4'
Ir Ir -1.4442 7.9887 'International Tables Vol C Tables 4.2.6.8 and 6.1.1.4'
Cl Cl 0.1484 0.1585 'International Tables Vol C Tables 4.2.6.8 and 6.1.1.4'

loop_
_geom_angle_atom_site_label_1
_geom_angle_atom_site_label_2
_geom_angle_atom_site_label_3
_geom_angle
C15 Ir1 C3 114.6(2)
C15 Ir1 C5 112.7(2)
C3 Ir1 C5 65.2(2)
C15 Ir1 C4 96.44(19)
C3 Ir1 C4 38.88(18)
C5 Ir1 C4 38.34(18)
C15 Ir1 N1 86.15(18)
C3 Ir1 N1 109.17(18)
C5 Ir1 N1 161.14(17)
C4 Ir1 N1 145.32(18)
C15 Ir1 C1 151.3(2)
C3 Ir1 C1 63.56(19)
C5 Ir1 C1 38.99(18)
C4 Ir1 C1 63.60(18)
N1 Ir1 C1 122.15(17)
C15 Ir1 C2 153.2(2)
C3 Ir1 C2 38.80(18)
C5 Ir1 C2 63.90(19)
C4 Ir1 C2 63.90(18)
N1 Ir1 C2 100.01(17)
C1 Ir1 C2 36.30(19)
C15 Ir1 Cl1 89.43(15)
C3 Ir1 Cl1 154.04(14)
C5 Ir1 Cl1 97.33(14)
C4 Ir1 Cl1 133.52(14)
N1 Ir1 Cl1 80.94(12)
C1 Ir1 Cl1 90.68(14)
C2 Ir1 Cl1 117.21(14)
C11 N1 Ir1 133.3(3)
C11 N1 H1A 103.9
Ir1 N1 H1A 103.9
C11 N1 H1B 103.9
Ir1 N1 H1B 103.9
H1A N1 H1B 105.4
C2 C1 C5 108.8(5)
C2 C1 C6 127.2(5)
C5 C1 C6 124.0(5)
C2 C1 Ir1 72.1(3)
C5 C1 Ir1 67.5(3)
C6 C1 Ir1 126.3(3)
C1 C2 C3 107.8(4)
C1 C2 C7 125.0(5)
C3 C2 C7 127.1(5)
C1 C2 Ir1 71.6(3)
C3 C2 Ir1 66.7(3)
C7 C2 Ir1 129.3(4)
C4 C3 C2 107.7(4)
C4 C3 C8 122.4(5)
C2 C3 C8 128.1(5)
C4 C3 Ir1 71.7(3)
C2 C3 Ir1 74.5(3)
C8 C3 Ir1 131.4(4)
C5 C4 C3 108.3(4)
C5 C4 C9 126.9(5)
C3 C4 C9 124.5(5)
C5 C4 Ir1 70.3(3)
C3 C4 Ir1 69.4(3)
C9 C4 Ir1 131.0(3)
C4 C5 C1 107.0(4)
C4 C5 C10 128.5(5)
C1 C5 C10 123.6(5)
C4 C5 Ir1 71.3(3)
C1 C5 Ir1 73.5(3)
C10 C5 Ir1 128.5(4)
C1 C6 H6A 109.5
C1 C6 H6B 109.5
H6A C6 H6B 109.5
C1 C6 H6C 109.5
H6A C6 H6C 109.5
H6B C6 H6C 109.5
C2 C7 H7A 109.5
C2 C7 H7B 109.5
H7A C7 H7B 109.5
C2 C7 H7C 109.5
H7A C7 H7C 109.5
H7B C7 H7C 109.5
C3 C8 H8A 109.5
C3 C8 H8B 109.5
H8A C8 H8B 109.5
C3 C8 H8C 109.5
H8A C8 H8C 109.5
H8B C8 H8C 109.5
C4 C9 H9A 109.5
C4 C9 H9B 109.5
H9A C9 H9B 109.5
C4 C9 H9C 109.5
H9A C9 H9C 109.5
H9B C9 H9C 109.5
C5 C10 H10A 109.5
C5 C10 H10B 109.5
H10A C10 H10B 109.5
C5 C10 H10C 109.5
H10A C10 H10C 109.5
H10B C10 H10C 109.5
N1 C11 C14 110.5(4)
N1 C11 C12 108.8(4)
C14 C11 C12 110.7(5)
N1 C11 C13 107.2(4)
C14 C11 C13 111.2(4)
C12 C11 C13 108.3(4)
C11 C12 H12A 109.5
C11 C12 H12B 109.5
H12A C12 H12B 109.5
C11 C12 H12C 109.5
H12A C12 H12C 109.5
H12B C12 H12C 109.5
C11 C13 H13A 109.5
C11 C13 H13B 109.5
H13A C13 H13B 109.5
C11 C13 H13C 109.5
H13A C13 H13C 109.5
H13B C13 H13C 109.5
C11 C14 H14A 109.5
C11 C14 H14B 109.5
H14A C14 H14B 109.5
C11 C14 H14C 109.5
H14A C14 H14C 109.5
H14B C14 H14C 109.5
F1 C15 F2 103.1(4)
F1 C15 C16 101.8(4)
F2 C15 C16 101.6(4)
F1 C15 Ir1 112.1(3)
F2 C15 Ir1 115.1(3)
C16 C15 Ir1 120.9(4)
F4 C16 F5 107.6(5)
F4 C16 F3 106.4(4)
F5 C16 F3 105.7(4)
F4 C16 C15 112.3(4)
F5 C16 C15 112.5(4)
F3 C16 C15 111.9(4)

loop_
_geom_bond_atom_site_label_1
_geom_bond_atom_site_label_2
_geom_bond_distance
Ir1 C15 2.076(5)
Ir1 C3 2.147(5)
Ir1 C5 2.165(5)
Ir1 C4 2.178(5)
Ir1 N1 2.199(4)
Ir1 C1 2.246(5)
Ir1 C2 2.252(5)
Ir1 Cl1 2.4153(16)
N1 C11 1.511(6)
N1 H1A 0.9200
N1 H1B 0.9200
F1 C15 1.396(6)
F2 C15 1.401(6)
F3 C16 1.342(6)
F4 C16 1.314(6)
F5 C16 1.335(6)
C1 C2 1.401(7)
C1 C5 1.474(7)
C1 C6 1.483(7)
C2 C3 1.464(7)
C2 C7 1.498(7)
C3 C4 1.440(7)
C3 C8 1.493(7)
C4 C5 1.426(7)
C4 C9 1.502(7)
C5 C10 1.494(7)
C6 H6A 0.9800
C6 H6B 0.9800
C6 H6C 0.9800
C7 H7A 0.9800
C7 H7B 0.9800
C7 H7C 0.9800
C8 H8A 0.9800
C8 H8B 0.9800
C8 H8C 0.9800
C9 H9A 0.9800
C9 H9B 0.9800
C9 H9C 0.9800
C10 H10A 0.9800
C10 H10B 0.9800
C10 H10C 0.9800
C11 C14 1.527(7)
C11 C12 1.531(7)
C11 C13 1.534(7)
C12 H12A 0.9800
C12 H12B 0.9800
C12 H12C 0.9800
C13 H13A 0.9800
C13 H13B 0.9800
C13 H13C 0.9800
C14 H14A 0.9800
C14 H14B 0.9800
C14 H14C 0.9800
C15 C16 1.533(7)
